data_4101330
loop_
_publ_author_name
'Ferbinteanu, Marilena'
'Kajiwara, Takashi'
'Choi, Kwang-Yong'
'Nojiri, Hiroyuki'
'Nakamoto, Akio'
'Kojima, Norimichi'
'Cimpoesu, Fanica'
'Fujimura, Yuichi'
'Takaishi, Shinya'
'Yamashita, Masahiro'

_publ_section_title
;
 A binuclear Fe(III)Dy(III) single molecule magnet. Quantum effects and
 models.
;
_journal_issue 28
_journal_name_full 'Journal of the American Chemical Society'
_journal_page_first 9008
_journal_page_last 9009
_journal_paper_doi 10.1021/ja062399i
_journal_volume 128
_journal_year 2006
_chemical_formula_sum 'C28.5 H31.5 Dy Fe N14.5 O26'
_chemical_formula_weight 1211.53
_chemical_name_systematic
; 
 ? 
;
_space_group_IT_number 2
_symmetry_cell_setting triclinic
_symmetry_space_group_name_Hall '-P 1'
_symmetry_space_group_name_H-M 'P -1'
_atom_sites_solution_hydrogens geom
_atom_sites_solution_primary direct
_atom_sites_solution_secondary difmap
_audit_creation_method SHELXL-97
_cell_angle_alpha 103.462(7)
_cell_angle_beta 92.753(7)
_cell_angle_gamma 109.525(6)
_cell_formula_units_Z 2
_cell_length_a 11.115(4)
_cell_length_b 13.567(5)
_cell_length_c 15.758(5)
_cell_measurement_temperature 200(2)
_cell_volume 2157.4(13)
_computing_cell_refinement 'Bruker SMART'
_computing_data_collection 'Bruker SMART'
_computing_data_reduction 'Bruker SHELXTL'
_computing_molecular_graphics 'Bruker SHELXTL'
_computing_publication_material 'Bruker SHELXTL'
_computing_structure_refinement 'SHELXL-97 (Sheldrick, 1997)'
_computing_structure_solution 'SHELXS-97 (Sheldrick, 1990)'
_diffrn_ambient_temperature 200(2)
_diffrn_measured_fraction_theta_full 0.993
_diffrn_measured_fraction_theta_max 0.993
_diffrn_radiation_monochromator graphite
_diffrn_radiation_source 'fine-focus sealed tube'
_diffrn_radiation_type MoK\a
_diffrn_radiation_wavelength 0.71073
_diffrn_reflns_av_R_equivalents 0.0517
_diffrn_reflns_av_sigmaI/netI 0.0569
_diffrn_reflns_limit_h_max 12
_diffrn_reflns_limit_h_min -12
_diffrn_reflns_limit_k_max 15
_diffrn_reflns_limit_k_min -15
_diffrn_reflns_limit_l_max 17
_diffrn_reflns_limit_l_min -17
_diffrn_reflns_number 15093
_diffrn_reflns_theta_full 23.38
_diffrn_reflns_theta_max 23.38
_diffrn_reflns_theta_min 1.34
_exptl_absorpt_coefficient_mu 2.166
_exptl_absorpt_correction_T_max 0.5610
_exptl_absorpt_correction_T_min 0.3658
_exptl_crystal_density_diffrn 1.865
_exptl_crystal_density_method 'not measured'
_exptl_crystal_F_000 1208
_exptl_crystal_size_max 0.4
_exptl_crystal_size_mid 0.3
_exptl_crystal_size_min 0.2
_refine_diff_density_max 1.238
_refine_diff_density_min -1.313
_refine_diff_density_rms 0.161
_refine_ls_extinction_method none
_refine_ls_goodness_of_fit_ref 1.137
_refine_ls_hydrogen_treatment mixed
_refine_ls_matrix_type full
_refine_ls_number_parameters 651
_refine_ls_number_reflns 6258
_refine_ls_number_restraints 0
_refine_ls_restrained_S_all 1.137
_refine_ls_R_factor_all 0.0603
_refine_ls_R_factor_gt 0.0518
_refine_ls_shift/su_max 0.114
_refine_ls_shift/su_mean 0.001
_refine_ls_structure_factor_coef Fsqd
_refine_ls_weighting_details 'calc w=1/[\s^2^(Fo^2^)+(0.0625P)^2^+8.2668P] where P=(Fo^2^+2Fc^2^)/3'
_refine_ls_weighting_scheme calc
_refine_ls_wR_factor_gt 0.1272
_refine_ls_wR_factor_ref 0.1315
_reflns_number_gt 5511
_reflns_number_total 6258
_reflns_threshold_expression >2sigma(I)
_cod_data_source_file ja062399isi20060419_012726.cif
_cod_data_source_block DyFe_complex
_cod_depositor_comments
;
The following automatic conversions were performed:
'_symmetry_cell_setting' value 'Triclinic' changed to 'triclinic'
according to '/home/saulius/struct/CIF-dictionaries/cif_core.dic'
dictionary named 'cif_core.dic' version 2.4.1 from 2010-06-29.

Automatic conversion script
Id: cif_fix_enum 1527 2010-12-29 10:47:43Z saulius 
;
_cod_original_sg_symbol_H-M P-1
_cod_original_formula_sum 'C28.50 H31.50 Dy Fe N14.50 O26'
_cod_database_code 4101330

loop_
_symmetry_equiv_pos_as_xyz
'x, y, z'
'-x, -y, -z'

loop_
_atom_site_label
_atom_site_type_symbol
_atom_site_fract_x
_atom_site_fract_y
_atom_site_fract_z
_atom_site_U_iso_or_equiv
_atom_site_adp_type
_atom_site_occupancy
_atom_site_symmetry_multiplicity
_atom_site_calc_flag
_atom_site_refinement_flags
_atom_site_disorder_assembly
_atom_site_disorder_group
Dy1 Dy -0.13303(3) 0.62626(3) 0.81639(2) 0.02370(15) Uani 1 1 d . A .
Fe1 Fe -0.11651(9) 0.21290(8) 0.63707(6) 0.0171(2) Uani 1 1 d . . .
O1 O -0.2469(5) 0.4352(4) 0.7798(3) 0.0266(12) Uani 1 1 d . A .
O2 O 0.0182(5) 0.5255(4) 0.7821(3) 0.0297(12) Uani 1 1 d . A .
O3 O -0.1459(6) -0.0954(4) 0.5579(4) 0.0394(15) Uani 1 1 d . . .
O4 O -0.1522(6) -0.0082(4) 0.4114(3) 0.0349(13) Uani 1 1 d . . .
N1 N -0.3023(5) 0.1715(4) 0.6487(4) 0.0181(13) Uani 1 1 d . . .
N2 N -0.1146(6) 0.3477(4) 0.7136(4) 0.0181(13) Uani 1 1 d . A .
N3 N 0.0703(5) 0.2949(5) 0.6559(4) 0.0193(13) Uani 1 1 d . . .
N4 N -0.0955(6) 0.1406(5) 0.7275(4) 0.0210(13) Uani 1 1 d . . .
N5 N -0.1236(6) 0.0823(5) 0.5601(4) 0.0210(13) Uani 1 1 d . . .
N6 N -0.1389(5) 0.2538(4) 0.5265(4) 0.0187(13) Uani 1 1 d . . .
C1 C -0.3934(7) 0.0745(6) 0.6145(5) 0.0265(17) Uani 1 1 d . . .
H1 H -0.3713 0.0181 0.5787 0.032 Uiso 1 1 calc R . .
C2 C -0.5181(8) 0.0547(7) 0.6300(5) 0.0319(19) Uani 1 1 d . . .
H2 H -0.5810 -0.0154 0.6052 0.038 Uiso 1 1 calc R . .
C3 C -0.5536(7) 0.1332(6) 0.6801(5) 0.0317(19) Uani 1 1 d . . .
H3 H -0.6408 0.1193 0.6896 0.038 Uiso 1 1 calc R . .
C4 C -0.4604(7) 0.2334(7) 0.7169(5) 0.0293(18) Uani 1 1 d . . .
H4 H -0.4817 0.2899 0.7534 0.035 Uiso 1 1 calc R . .
C5 C -0.3358(7) 0.2504(6) 0.6999(4) 0.0197(15) Uani 1 1 d . A .
C6 C -0.2290(7) 0.3551(6) 0.7358(4) 0.0186(15) Uani 1 1 d . . .
C7 C 0.0009(7) 0.4327(6) 0.7381(5) 0.0237(17) Uani 1 1 d . . .
C8 C 0.1079(7) 0.4001(5) 0.7062(5) 0.0202(16) Uani 1 1 d . A .
C9 C 0.2341(8) 0.4653(6) 0.7242(5) 0.0317(19) Uani 1 1 d . . .
H5 H 0.2583 0.5377 0.7598 0.038 Uiso 1 1 calc R A .
C10 C 0.3267(8) 0.4268(7) 0.6911(6) 0.035(2) Uani 1 1 d . A .
H6 H 0.4149 0.4720 0.7003 0.041 Uiso 1 1 calc R . .
C11 C 0.2847(7) 0.3178(6) 0.6431(6) 0.037(2) Uani 1 1 d . . .
H7 H 0.3463 0.2858 0.6244 0.045 Uiso 1 1 calc R A .
C12 C 0.1591(7) 0.2583(6) 0.6233(5) 0.0246(17) Uani 1 1 d . A .
H8 H 0.1330 0.1875 0.5846 0.030 Uiso 1 1 calc R . .
C13 C -0.0767(8) 0.1806(6) 0.8158(5) 0.0285(18) Uani 1 1 d . . .
H9 H -0.0695 0.2537 0.8399 0.034 Uiso 1 1 calc R . .
C14 C -0.0677(9) 0.1194(7) 0.8715(5) 0.038(2) Uani 1 1 d . . .
H10 H -0.0550 0.1494 0.9335 0.045 Uiso 1 1 calc R . .
C15 C -0.0770(9) 0.0134(7) 0.8371(6) 0.039(2) Uani 1 1 d . . .
H11 H -0.0720 -0.0308 0.8749 0.047 Uiso 1 1 calc R . .
C16 C -0.0933(9) -0.0264(7) 0.7488(6) 0.039(2) Uani 1 1 d . . .
H12 H -0.0981 -0.0987 0.7241 0.046 Uiso 1 1 calc R . .
C17 C -0.1031(7) 0.0371(6) 0.6943(5) 0.0255(17) Uani 1 1 d . . .
C18 C -0.1260(7) -0.0009(6) 0.5965(5) 0.0254(17) Uani 1 1 d . . .
C19 C -0.1410(7) 0.0716(6) 0.4712(5) 0.0243(17) Uani 1 1 d . . .
C20 C -0.1476(7) 0.1743(6) 0.4537(5) 0.0236(17) Uani 1 1 d . . .
C21 C -0.1652(8) 0.1855(7) 0.3701(5) 0.0331(19) Uani 1 1 d . . .
H13 H -0.1702 0.1288 0.3200 0.040 Uiso 1 1 calc R . .
C22 C -0.1754(9) 0.2818(7) 0.3605(5) 0.037(2) Uani 1 1 d . . .
H14 H -0.1893 0.2917 0.3037 0.045 Uiso 1 1 calc R . .
C23 C -0.1653(8) 0.3612(7) 0.4339(5) 0.035(2) Uani 1 1 d . . .
H15 H -0.1715 0.4277 0.4285 0.043 Uiso 1 1 calc R . .
C24 C -0.1459(7) 0.3463(6) 0.5167(5) 0.0266(17) Uani 1 1 d . . .
H16 H -0.1375 0.4033 0.5674 0.032 Uiso 1 1 calc R . .
N7 N -0.1302(7) 0.5990(5) 0.9921(5) 0.0338(17) Uani 1 1 d . A .
O5 O -0.0297(6) 0.6157(5) 0.9521(4) 0.0448(15) Uani 1 1 d . A .
O6 O -0.1290(7) 0.5900(5) 1.0667(4) 0.0517(17) Uani 1 1 d . . .
O7 O -0.2293(6) 0.5952(5) 0.9473(4) 0.0425(15) Uani 1 1 d . A .
N8 N 0.0875(7) 0.8210(5) 0.8889(4) 0.0323(16) Uani 1 1 d . A .
O8 O 0.0924(5) 0.7429(4) 0.8291(4) 0.0373(14) Uani 1 1 d . A 1
O9 O 0.1828(7) 0.8941(6) 0.9313(5) 0.074(2) Uani 1 1 d . . .
O10 O -0.0238(6) 0.8135(4) 0.9089(4) 0.0349(13) Uani 1 1 d . A .
N9 N -0.3715(7) 0.6680(6) 0.8025(5) 0.0379(17) Uani 1 1 d . . .
O11 O -0.2730(6) 0.7384(5) 0.8504(4) 0.0429(15) Uani 1 1 d . A .
O12 O -0.4766(6) 0.6805(5) 0.7957(5) 0.0523(17) Uani 1 1 d . A .
O13 O -0.3606(5) 0.5786(4) 0.7601(4) 0.0381(14) Uani 1 1 d . A .
N10 N -0.1408(6) 0.6405(5) 0.6355(5) 0.0310(16) Uani 1 1 d . . .
O14 O -0.1358(6) 0.7195(4) 0.6986(4) 0.0410(15) Uani 1 1 d . A .
O15 O -0.1490(7) 0.6423(5) 0.5601(4) 0.0475(16) Uani 1 1 d . A .
O16 O -0.1345(6) 0.5583(4) 0.6592(4) 0.0393(14) Uani 1 1 d . A .
N11 N -0.4913(9) 0.2862(10) 0.4827(6) 0.060(2) Uani 1 1 d . . .
O17 O -0.4857(10) 0.1997(9) 0.4851(6) 0.091(3) Uani 1 1 d . . .
O18 O -0.4299(9) 0.3696(9) 0.5381(7) 0.099(3) Uani 1 1 d . . .
C25 C -0.5727(13) 0.2946(11) 0.4111(8) 0.074(4) Uani 1 1 d . . .
H17 H -0.5639 0.3706 0.4189 0.111 Uiso 1 1 calc R . .
H18 H -0.6628 0.2511 0.4118 0.111 Uiso 1 1 calc R . .
H19 H -0.5459 0.2678 0.3547 0.111 Uiso 1 1 calc R . .
N12 N -0.5279(12) 0.0813(10) 0.2090(8) 0.082(3) Uani 1 1 d . . .
O19 O -0.4318(13) 0.1362(13) 0.2534(10) 0.149(5) Uani 1 1 d . . .
O20 O -0.6203(12) 0.0461(14) 0.2399(9) 0.144(6) Uani 1 1 d . . .
C26 C -0.523(2) 0.0660(14) 0.1151(10) 0.137(8) Uani 1 1 d . . .
H20 H -0.6079 0.0191 0.0826 0.206 Uiso 1 1 calc R . .
H21 H -0.4594 0.0322 0.0978 0.206 Uiso 1 1 calc R . .
H22 H -0.4980 0.1365 0.1015 0.206 Uiso 1 1 calc R . .
N13 N 0.2562(11) 0.1363(10) 0.8536(7) 0.078(3) Uani 1 1 d . . .
O21 O 0.2470(14) 0.0465(9) 0.8141(7) 0.121(4) Uani 1 1 d . . .
O22 O 0.2476(13) 0.2013(11) 0.8162(8) 0.126(4) Uani 1 1 d . . .
C27 C 0.2637(13) 0.1646(10) 0.9496(7) 0.072(3) Uani 1 1 d . . .
H23 H 0.2696 0.2402 0.9711 0.108 Uiso 1 1 calc R . .
H24 H 0.3403 0.1559 0.9754 0.108 Uiso 1 1 calc R . .
H25 H 0.1864 0.1169 0.9666 0.108 Uiso 1 1 calc R . .
C28 C -0.2916(14) 0.3229(11) 1.0464(9) 0.080(4) Uani 1 1 d . B 1
H26 H -0.2930 0.2692 1.0789 0.121 Uiso 1 1 calc R B 1
H27 H -0.3574 0.3541 1.0636 0.121 Uiso 1 1 calc R B 1
H28 H -0.2065 0.3806 1.0601 0.121 Uiso 1 1 calc R B 1
O23 O -0.2589(14) 0.2980(18) 0.9063(8) 0.183(9) Uani 1 1 d . B 1
N14 N -0.315(2) 0.2771(15) 0.9637(10) 0.124(6) Uani 1 1 d . . .
O24 O -0.412(3) 0.1936(16) 0.9436(12) 0.255(14) Uani 1 1 d . B 2
N15 N -0.5144(12) 0.4770(12) 0.9538(9) 0.090(4) Uani 0.93 1 d P . .
O25 O -0.5020(19) 0.3904(17) 0.9313(14) 0.096(6) Uani 0.50 1 d P . .
O26 O -0.5299(19) 0.535(2) 0.9177(16) 0.114(8) Uani 0.50 1 d P . .
O27 O 0.2400(6) 0.7116(4) 0.8404(4) 0.0390(14) Uani 1 1 d . C 2

loop_
_atom_site_aniso_label
_atom_site_aniso_U_11
_atom_site_aniso_U_22
_atom_site_aniso_U_33
_atom_site_aniso_U_23
_atom_site_aniso_U_13
_atom_site_aniso_U_12
Dy1 0.0268(2) 0.0151(2) 0.0268(2) -0.00147(14) 0.00400(14) 0.00897(15)
Fe1 0.0185(5) 0.0116(5) 0.0192(5) -0.0013(4) 0.0023(4) 0.0063(4)
O1 0.028(3) 0.018(3) 0.033(3) -0.001(2) 0.007(2) 0.010(2)
O2 0.027(3) 0.015(3) 0.038(3) -0.006(2) -0.001(2) 0.007(2)
O3 0.064(4) 0.015(3) 0.037(3) -0.001(2) 0.010(3) 0.015(3)
O4 0.044(3) 0.023(3) 0.027(3) -0.009(2) 0.003(3) 0.011(3)
N1 0.018(3) 0.016(3) 0.021(3) 0.006(2) 0.004(2) 0.006(3)
N2 0.022(3) 0.013(3) 0.017(3) -0.001(2) 0.002(2) 0.006(3)
N3 0.016(3) 0.019(3) 0.020(3) 0.002(2) 0.005(2) 0.005(3)
N4 0.022(3) 0.018(3) 0.026(3) 0.006(3) 0.003(3) 0.010(3)
N5 0.025(3) 0.016(3) 0.021(3) -0.001(2) 0.002(3) 0.011(3)
N6 0.021(3) 0.016(3) 0.017(3) 0.001(2) 0.003(2) 0.006(3)
C1 0.032(5) 0.019(4) 0.021(4) -0.002(3) 0.003(3) 0.004(4)
C2 0.027(5) 0.029(4) 0.030(4) 0.004(4) -0.002(3) 0.002(4)
C3 0.018(4) 0.032(5) 0.039(5) 0.007(4) 0.005(3) 0.003(4)
C4 0.029(4) 0.034(5) 0.026(4) 0.005(3) 0.005(3) 0.014(4)
C5 0.023(4) 0.022(4) 0.018(4) 0.004(3) 0.002(3) 0.013(3)
C6 0.025(4) 0.019(4) 0.016(3) 0.006(3) 0.005(3) 0.012(3)
C7 0.029(4) 0.022(4) 0.022(4) 0.002(3) 0.000(3) 0.014(4)
C8 0.022(4) 0.014(4) 0.025(4) 0.005(3) 0.005(3) 0.006(3)
C9 0.027(5) 0.020(4) 0.037(5) -0.004(3) 0.002(4) 0.004(4)
C10 0.020(4) 0.038(5) 0.047(5) 0.013(4) 0.009(4) 0.010(4)
C11 0.016(4) 0.026(4) 0.058(6) -0.027(4) -0.016(4) 0.020(4)
C12 0.029(4) 0.022(4) 0.025(4) 0.001(3) 0.002(3) 0.015(4)
C13 0.034(5) 0.025(4) 0.024(4) 0.000(3) 0.003(3) 0.012(4)
C14 0.049(5) 0.041(5) 0.027(4) 0.011(4) 0.001(4) 0.019(4)
C15 0.053(6) 0.030(5) 0.041(5) 0.018(4) 0.003(4) 0.017(4)
C16 0.052(6) 0.021(4) 0.048(6) 0.012(4) 0.008(4) 0.019(4)
C17 0.024(4) 0.018(4) 0.036(4) 0.005(3) 0.003(3) 0.010(3)
C18 0.023(4) 0.020(4) 0.030(4) 0.001(3) 0.006(3) 0.007(3)
C19 0.017(4) 0.021(4) 0.031(4) -0.002(3) 0.005(3) 0.008(3)
C20 0.014(4) 0.027(4) 0.022(4) -0.001(3) 0.001(3) 0.003(3)
C21 0.031(5) 0.038(5) 0.025(4) 0.004(4) 0.007(3) 0.008(4)
C22 0.048(5) 0.046(5) 0.023(4) 0.018(4) 0.011(4) 0.016(4)
C23 0.046(5) 0.033(5) 0.034(5) 0.012(4) 0.014(4) 0.020(4)
C24 0.031(4) 0.025(4) 0.023(4) 0.004(3) 0.004(3) 0.011(4)
N7 0.040(5) 0.022(4) 0.032(4) -0.002(3) 0.000(4) 0.008(3)
O5 0.038(4) 0.057(4) 0.048(4) 0.024(3) 0.012(3) 0.019(3)
O6 0.069(5) 0.045(4) 0.036(4) 0.012(3) 0.009(3) 0.013(4)
O7 0.037(4) 0.053(4) 0.036(3) 0.007(3) 0.008(3) 0.016(3)
N8 0.043(5) 0.011(3) 0.035(4) 0.000(3) 0.012(3) 0.003(3)
O8 0.038(3) 0.027(3) 0.037(3) -0.001(3) 0.013(3) 0.006(3)
O9 0.054(5) 0.041(4) 0.080(5) -0.023(4) 0.015(4) -0.015(4)
O10 0.039(4) 0.022(3) 0.040(3) 0.001(2) 0.006(3) 0.012(3)
N9 0.041(5) 0.030(4) 0.046(4) 0.008(3) 0.010(4) 0.019(4)
O11 0.040(4) 0.031(3) 0.048(4) -0.011(3) -0.005(3) 0.016(3)
O12 0.034(4) 0.047(4) 0.082(5) 0.009(3) 0.006(3) 0.028(3)
O13 0.033(3) 0.027(3) 0.052(4) -0.006(3) 0.003(3) 0.018(3)
N10 0.031(4) 0.025(4) 0.037(4) 0.005(3) 0.003(3) 0.012(3)
O14 0.065(4) 0.017(3) 0.040(3) 0.001(3) 0.005(3) 0.016(3)
O15 0.066(5) 0.056(4) 0.027(4) 0.015(3) 0.004(3) 0.028(4)
O16 0.064(4) 0.026(3) 0.037(3) 0.012(3) 0.016(3) 0.024(3)
N11 0.045(5) 0.081(7) 0.058(6) 0.016(6) 0.018(5) 0.027(5)
O17 0.109(8) 0.093(7) 0.085(6) 0.037(5) 0.003(5) 0.047(6)
O18 0.066(6) 0.111(8) 0.101(7) 0.006(7) 0.004(5) 0.023(6)
C25 0.092(10) 0.078(9) 0.064(7) 0.028(6) 0.000(7) 0.039(8)
N12 0.057(7) 0.092(9) 0.100(9) 0.036(7) -0.004(7) 0.027(7)
O19 0.089(9) 0.161(13) 0.182(13) 0.049(10) -0.035(9) 0.031(9)
O20 0.081(8) 0.241(17) 0.150(11) 0.133(12) 0.032(7) 0.050(9)
C26 0.28(3) 0.096(12) 0.083(11) 0.049(9) 0.071(14) 0.099(15)
N13 0.100(8) 0.066(7) 0.078(7) 0.017(6) 0.050(6) 0.038(7)
O21 0.190(13) 0.092(8) 0.073(6) 0.009(6) 0.036(7) 0.047(8)
O22 0.173(12) 0.146(11) 0.127(10) 0.072(9) 0.081(9) 0.110(10)
C27 0.086(9) 0.070(8) 0.053(7) -0.007(6) 0.011(6) 0.034(7)
C28 0.100(11) 0.073(9) 0.073(9) 0.010(7) 0.011(7) 0.044(8)
O23 0.149(12) 0.41(3) 0.065(7) 0.082(11) 0.050(8) 0.173(16)
N14 0.211(19) 0.110(12) 0.085(11) 0.007(10) 0.033(12) 0.111(13)
O24 0.49(4) 0.123(14) 0.127(14) -0.012(12) -0.016(19) 0.11(2)
N15 0.067(8) 0.088(11) 0.125(11) 0.049(10) 0.034(9) 0.026(7)
O25 0.081(13) 0.075(13) 0.120(16) -0.007(11) 0.020(11) 0.035(11)
O26 0.080(14) 0.15(2) 0.16(2) 0.116(18) 0.017(13) 0.042(14)
O27 0.037(3) 0.020(3) 0.058(4) 0.010(3) -0.002(3) 0.009(3)

loop_
_atom_type_symbol
_atom_type_description
_atom_type_scat_dispersion_real
_atom_type_scat_dispersion_imag
_atom_type_scat_source
C C 0.0033 0.0016 'International Tables Vol C Tables 4.2.6.8 and 6.1.1.4'
H H 0.0000 0.0000 'International Tables Vol C Tables 4.2.6.8 and 6.1.1.4'
N N 0.0061 0.0033 'International Tables Vol C Tables 4.2.6.8 and 6.1.1.4'
O O 0.0106 0.0060 'International Tables Vol C Tables 4.2.6.8 and 6.1.1.4'
Fe Fe 0.3463 0.8444 'International Tables Vol C Tables 4.2.6.8 and 6.1.1.4'
Dy Dy -0.1892 4.4098 'International Tables Vol C Tables 4.2.6.8 and 6.1.1.4'

loop_
_geom_angle_atom_site_label_1
_geom_angle_atom_site_label_2
_geom_angle_atom_site_label_3
_geom_angle
_geom_angle_site_symmetry_3
O1 Dy1 O7 75.64(19) .
O1 Dy1 O16 73.32(18) .
O7 Dy1 O16 147.2(2) .
O1 Dy1 O5 89.5(2) .
O7 Dy1 O5 52.2(2) .
O16 Dy1 O5 136.8(2) .
O1 Dy1 O8 135.11(18) .
O7 Dy1 O8 120.3(2) .
O16 Dy1 O8 89.6(2) .
O5 Dy1 O8 75.0(2) .
O1 Dy1 O13 68.18(18) .
O7 Dy1 O13 80.4(2) .
O16 Dy1 O13 78.5(2) .
O5 Dy1 O13 131.8(2) .
O8 Dy1 O13 149.5(2) .
O1 Dy1 O10 158.76(18) .
O7 Dy1 O10 84.3(2) .
O16 Dy1 O10 127.60(19) .
O5 Dy1 O10 72.5(2) .
O8 Dy1 O10 51.70(19) .
O13 Dy1 O10 115.66(18) .
O1 Dy1 O14 117.42(18) .
O7 Dy1 O14 142.2(2) .
O16 Dy1 O14 51.51(18) .
O5 Dy1 O14 150.5(2) .
O8 Dy1 O14 77.1(2) .
O13 Dy1 O14 73.6(2) .
O10 Dy1 O14 82.86(19) .
O1 Dy1 O2 69.31(17) .
O7 Dy1 O2 111.0(2) .
O16 Dy1 O2 67.01(19) .
O5 Dy1 O2 69.86(19) .
O8 Dy1 O2 65.80(18) .
O13 Dy1 O2 131.09(17) .
O10 Dy1 O2 112.79(18) .
O14 Dy1 O2 106.70(19) .
O1 Dy1 O11 114.36(19) .
O7 Dy1 O11 71.3(2) .
O16 Dy1 O11 112.8(2) .
O5 Dy1 O11 110.4(2) .
O8 Dy1 O11 110.5(2) .
O13 Dy1 O11 51.71(18) .
O10 Dy1 O11 64.13(19) .
O14 Dy1 O11 71.2(2) .
O2 Dy1 O11 176.24(19) .
O1 Dy1 N7 81.75(18) .
O7 Dy1 N7 25.7(2) .
O16 Dy1 N7 151.08(18) .
O5 Dy1 N7 26.4(2) .
O8 Dy1 N7 98.1(2) .
O13 Dy1 N7 105.8(2) .
O10 Dy1 N7 77.12(19) .
O14 Dy1 N7 157.40(18) .
O2 Dy1 N7 90.81(19) .
O11 Dy1 N7 90.5(2) .
O1 Dy1 N8 154.21(19) .
O7 Dy1 N8 101.8(2) .
O16 Dy1 N8 110.7(2) .
O5 Dy1 N8 70.1(2) .
O8 Dy1 N8 25.81(18) .
O13 Dy1 N8 137.34(19) .
O10 Dy1 N8 26.01(18) .
O14 Dy1 N8 80.6(2) .
O2 Dy1 N8 88.46(18) .
O11 Dy1 N8 88.1(2) .
N7 Dy1 N8 85.80(19) .
N5 Fe1 N2 177.8(2) .
N5 Fe1 N4 83.2(2) .
N2 Fe1 N4 98.4(2) .
N5 Fe1 N3 100.6(2) .
N2 Fe1 N3 80.9(2) .
N4 Fe1 N3 90.6(2) .
N5 Fe1 N6 83.3(2) .
N2 Fe1 N6 95.1(2) .
N4 Fe1 N6 166.5(2) .
N3 Fe1 N6 91.7(2) .
N5 Fe1 N1 97.8(2) .
N2 Fe1 N1 80.8(2) .
N4 Fe1 N1 89.1(2) .
N3 Fe1 N1 161.4(2) .
N6 Fe1 N1 93.0(2) .
C6 O1 Dy1 135.1(5) .
C7 O2 Dy1 131.9(5) .
C1 N1 C5 118.4(6) .
C1 N1 Fe1 126.7(5) .
C5 N1 Fe1 114.9(5) .
C6 N2 C7 123.6(6) .
C6 N2 Fe1 118.3(5) .
C7 N2 Fe1 118.0(5) .
C12 N3 C8 118.7(6) .
C12 N3 Fe1 125.9(5) .
C8 N3 Fe1 115.4(5) .
C13 N4 C17 118.2(6) .
C13 N4 Fe1 128.3(5) .
C17 N4 Fe1 113.5(5) .
C19 N5 C18 124.0(6) .
C19 N5 Fe1 118.3(5) .
C18 N5 Fe1 117.3(5) .
C24 N6 C20 118.8(6) .
C24 N6 Fe1 128.3(5) .
C20 N6 Fe1 112.9(5) .
N1 C1 C2 121.2(7) .
C3 C2 C1 121.2(7) .
C2 C3 C4 118.4(7) .
C3 C4 C5 118.8(7) .
N1 C5 C4 122.0(7) .
N1 C5 C6 115.0(6) .
C4 C5 C6 123.0(6) .
O1 C6 N2 127.2(7) .
O1 C6 C5 121.9(6) .
N2 C6 C5 110.9(6) .
O2 C7 N2 126.5(7) .
O2 C7 C8 122.0(7) .
N2 C7 C8 111.4(6) .
C9 C8 N3 121.2(7) .
C9 C8 C7 124.8(7) .
N3 C8 C7 114.1(6) .
C8 C9 C10 120.1(7) .
C9 C10 C11 116.8(7) .
C12 C11 C10 120.8(7) .
N3 C12 C11 122.0(7) .
N4 C13 C14 122.0(7) .
C13 C14 C15 119.4(8) .
C16 C15 C14 118.8(8) .
C15 C16 C17 120.4(8) .
N4 C17 C16 121.1(7) .
N4 C17 C18 114.7(6) .
C16 C17 C18 124.2(7) .
O3 C18 N5 127.6(7) .
O3 C18 C17 121.6(7) .
N5 C18 C17 110.8(6) .
O4 C19 N5 127.6(7) .
O4 C19 C20 121.9(7) .
N5 C19 C20 110.5(6) .
N6 C20 C21 122.3(7) .
N6 C20 C19 115.0(6) .
C21 C20 C19 122.6(7) .
C20 C21 C22 118.4(7) .
C23 C22 C21 118.7(8) .
C22 C23 C24 120.6(8) .
N6 C24 C23 121.1(7) .
O6 N7 O7 122.8(7) .
O6 N7 O5 123.1(7) .
O7 N7 O5 114.1(7) .
O6 N7 Dy1 178.4(5) .
O7 N7 Dy1 56.8(4) .
O5 N7 Dy1 57.3(4) .
N7 O5 Dy1 96.3(5) .
N7 O7 Dy1 97.5(5) .
O9 N8 O8 123.1(7) .
O9 N8 O10 120.8(7) .
O8 N8 O10 115.7(6) .
O9 N8 Dy1 168.2(6) .
O8 N8 Dy1 57.5(4) .
O10 N8 Dy1 58.6(3) .
N8 O8 Dy1 96.7(4) .
N8 O10 Dy1 95.4(4) .
O12 N9 O11 123.0(7) .
O12 N9 O13 119.9(7) .
O11 N9 O13 117.0(7) .
O12 N9 Dy1 176.9(6) .
O11 N9 Dy1 59.7(4) .
O13 N9 Dy1 57.3(4) .
N9 O11 Dy1 94.8(4) .
N9 O13 Dy1 96.4(4) .
O15 N10 O14 123.3(7) .
O15 N10 O16 122.4(7) .
O14 N10 O16 114.3(6) .
O15 N10 Dy1 177.0(6) .
O14 N10 Dy1 58.3(4) .
O16 N10 Dy1 56.0(4) .
N10 O14 Dy1 96.0(4) .
N10 O16 Dy1 98.1(4) .
O17 N11 O18 122.4(11) .
O17 N11 C25 120.5(11) .
O18 N11 C25 117.1(11) .
O19 N12 O20 120.4(16) .
O19 N12 C26 114.9(16) .
O20 N12 C26 124.6(15) .
O22 N13 O21 121.6(13) .
O22 N13 C27 118.1(11) .
O21 N13 C27 120.0(12) .
O23 N14 O24 115.8(19) .
O23 N14 C28 131(2) .
O24 N14 C28 113(2) .
O26 N15 O25 134(2) .
O26 N15 N15 112(2) 2_467
O25 N15 N15 113(2) 2_467

loop_
_geom_bond_atom_site_label_1
_geom_bond_atom_site_label_2
_geom_bond_distance
_geom_bond_site_symmetry_2
Dy1 O1 2.386(5) .
Dy1 O7 2.428(6) .
Dy1 O16 2.430(6) .
Dy1 O5 2.435(6) .
Dy1 O8 2.445(6) .
Dy1 O13 2.455(6) .
Dy1 O10 2.469(5) .
Dy1 O14 2.483(6) .
Dy1 O2 2.504(5) .
Dy1 O11 2.511(6) .
Dy1 N7 2.877(7) .
Dy1 N8 2.879(7) .
Fe1 N5 1.874(6) .
Fe1 N2 1.935(5) .
Fe1 N4 1.954(6) .
Fe1 N3 1.969(6) .
Fe1 N6 1.977(6) .
Fe1 N1 1.980(6) .
O1 C6 1.227(8) .
O2 C7 1.233(9) .
O3 C18 1.224(9) .
O4 C19 1.224(9) .
N1 C1 1.332(9) .
N1 C5 1.353(9) .
N2 C6 1.365(9) .
N2 C7 1.372(10) .
N3 C12 1.321(9) .
N3 C8 1.372(9) .
N4 C13 1.349(9) .
N4 C17 1.351(9) .
N5 C19 1.371(10) .
N5 C18 1.374(10) .
N6 C24 1.325(10) .
N6 C20 1.354(9) .
C1 C2 1.367(11) .
C2 C3 1.353(12) .
C3 C4 1.376(11) .
C4 C5 1.377(11) .
C5 C6 1.477(10) .
C7 C8 1.472(10) .
C8 C9 1.358(11) .
C9 C10 1.374(11) .
C10 C11 1.401(11) .
C11 C12 1.336(11) .
C13 C14 1.362(12) .
C14 C15 1.380(12) .
C15 C16 1.350(12) .
C16 C17 1.375(11) .
C17 C18 1.487(11) .
C19 C20 1.507(11) .
C20 C21 1.372(11) .
C21 C22 1.390(12) .
C22 C23 1.355(12) .
C23 C24 1.384(11) .
N7 O6 1.210(9) .
N7 O7 1.259(9) .
N7 O5 1.289(9) .
N8 O9 1.213(9) .
N8 O8 1.262(8) .
N8 O10 1.268(9) .
N9 O12 1.238(9) .
N9 O11 1.252(9) .
N9 O13 1.289(8) .
N10 O15 1.193(8) .
N10 O14 1.265(8) .
N10 O16 1.278(9) .
N11 O17 1.205(13) .
N11 O18 1.214(13) .
N11 C25 1.461(14) .
N12 O19 1.157(15) .
N12 O20 1.163(14) .
N12 C26 1.451(18) .
N13 O22 1.195(14) .
N13 O21 1.200(13) .
N13 C27 1.462(15) .
C28 N14 1.278(18) .
O23 N14 1.16(2) .
N14 O24 1.24(3) .
N15 O26 1.12(2) .
N15 O25 1.20(2) .
N15 N15 1.42(3) 2_467
